data_7025275
loop_
_publ_author_name
'Fenton, Hazel'
'Tidmarsh, Ian S.'
'Ward, Michael D.'

_publ_section_title
;
 Hierarchical self-assembly of heteronuclear co-ordination networks.
;
_journal_issue 16
_journal_name_full 'Dalton transactions (Cambridge, England : 2003)'
_journal_page_first 3805
_journal_page_last 3815
_journal_paper_doi 10.1039/b926264d
_journal_volume 39
_journal_year 2010
_chemical_formula_sum 'C16 H12 Ag N5 O3'
_chemical_formula_weight 430.18
_chemical_name_systematic
;
?
;
_space_group_IT_number 14
_symmetry_cell_setting monoclinic
_symmetry_space_group_name_Hall '-P 2ybc'
_symmetry_space_group_name_H-M 'P 1 21/c 1'
_atom_sites_solution_hydrogens geom
_atom_sites_solution_primary direct
_atom_sites_solution_secondary difmap
_audit_creation_method SHELXL-97
_cell_angle_alpha 90.00
_cell_angle_beta 96.882(3)
_cell_angle_gamma 90.00
_cell_formula_units_Z 4
_cell_length_a 8.6667(5)
_cell_length_b 8.6020(5)
_cell_length_c 21.8779(14)
_cell_measurement_reflns_used 8948
_cell_measurement_temperature 100(2)
_cell_measurement_theta_max 27.516
_cell_measurement_theta_min 2.547
_cell_volume 1619.27(17)
_computing_cell_refinement 'Bruker SMART'
_computing_data_collection 'Bruker SMART'
_computing_data_reduction 'Bruker SAINT'
_computing_molecular_graphics 'Bruker SHELXTL'
_computing_publication_material 'Bruker SHELXTL'
_computing_structure_refinement 'Bruker SHELXTL'
_computing_structure_solution 'Bruker SHELXTL'
_diffrn_ambient_temperature 100(2)
_diffrn_measured_fraction_theta_full 0.997
_diffrn_measured_fraction_theta_max 0.997
_diffrn_measurement_device_type 'CCD area detector'
_diffrn_measurement_method 'phi and omega scans'
_diffrn_radiation_monochromator graphite
_diffrn_radiation_source 'sealed tube'
_diffrn_radiation_type MoK\a
_diffrn_radiation_wavelength 0.71073
_diffrn_reflns_av_R_equivalents 0.0285
_diffrn_reflns_av_sigmaI/netI 0.0224
_diffrn_reflns_limit_h_max 10
_diffrn_reflns_limit_h_min -11
_diffrn_reflns_limit_k_max 11
_diffrn_reflns_limit_k_min -11
_diffrn_reflns_limit_l_max 28
_diffrn_reflns_limit_l_min -28
_diffrn_reflns_number 16408
_diffrn_reflns_theta_full 27.52
_diffrn_reflns_theta_max 27.52
_diffrn_reflns_theta_min 1.88
_exptl_absorpt_coefficient_mu 1.271
_exptl_absorpt_correction_T_max 0.7851
_exptl_absorpt_correction_T_min 0.6303
_exptl_absorpt_correction_type multi-scan
_exptl_absorpt_process_details SADABS
_exptl_crystal_colour colourless
_exptl_crystal_density_diffrn 1.765
_exptl_crystal_density_method 'not measured'
_exptl_crystal_description needle
_exptl_crystal_F_000 856
_exptl_crystal_size_max 0.4
_exptl_crystal_size_mid 0.2
_exptl_crystal_size_min 0.2
_refine_diff_density_max 1.192
_refine_diff_density_min -0.461
_refine_diff_density_rms 0.074
_refine_ls_extinction_method none
_refine_ls_goodness_of_fit_ref 1.079
_refine_ls_hydrogen_treatment constr
_refine_ls_matrix_type full
_refine_ls_number_parameters 226
_refine_ls_number_reflns 3716
_refine_ls_number_restraints 0
_refine_ls_restrained_S_all 1.079
_refine_ls_R_factor_all 0.0331
_refine_ls_R_factor_gt 0.0290
_refine_ls_shift/su_max 0.001
_refine_ls_shift/su_mean 0.000
_refine_ls_structure_factor_coef Fsqd
_refine_ls_weighting_details 'calc w=1/[\s^2^(Fo^2^)+(0.0326P)^2^+1.8428P] where P=(Fo^2^+2Fc^2^)/3'
_refine_ls_weighting_scheme calc
_refine_ls_wR_factor_gt 0.0728
_refine_ls_wR_factor_ref 0.0752
_reflns_number_gt 3335
_reflns_number_total 3716
_reflns_threshold_expression >2sigma(I)
_cod_data_source_file b926264d.txt
_cod_data_source_block imw1182P21c
_cod_depositor_comments
;
The following automatic conversions were performed:

'_symmetry_cell_setting' value 'Monoclinic' changed to 'monoclinic'
according to /home/saulius/struct/CIF-dictionaries/cif_core.dic
dictionary named 'cif_core.dic' version 2.4.2 from 2011-04-26.

Automatic conversion script
Id: cif_fix_values 1891 2012-01-12 08:04:46Z andrius 
;
_cod_original_sg_symbol_H-M P2(1)/c
_cod_database_code 7025275

loop_
_symmetry_equiv_pos_as_xyz
'x, y, z'
'-x, y+1/2, -z+1/2'
'-x, -y, -z'
'x, -y-1/2, z-1/2'

loop_
_atom_site_label
_atom_site_type_symbol
_atom_site_fract_x
_atom_site_fract_y
_atom_site_fract_z
_atom_site_U_iso_or_equiv
_atom_site_adp_type
_atom_site_occupancy
_atom_site_symmetry_multiplicity
_atom_site_calc_flag
_atom_site_refinement_flags
Ag1 Ag 0.35275(2) 0.91895(2) 0.302590(10) 0.03256(8) Uani 1 1 d .
N11 N 0.3674(2) 1.0785(2) 0.38959(11) 0.0301(5) Uani 1 1 d .
C12 C 0.2384(3) 1.0864(3) 0.41820(11) 0.0232(5) Uani 1 1 d .
C13 C 0.2330(3) 1.1690(3) 0.47252(11) 0.0295(5) Uani 1 1 d .
H13 H 0.1397 1.1741 0.4912 0.035 Uiso 1 1 calc R
C14 C 0.3665(4) 1.2439(4) 0.49885(13) 0.0430(7) Uani 1 1 d .
H14 H 0.3668 1.2996 0.5364 0.052 Uiso 1 1 calc R
C15 C 0.4985(4) 1.2359(4) 0.46959(17) 0.0518(8) Uani 1 1 d .
H15 H 0.5912 1.2868 0.4865 0.062 Uiso 1 1 calc R
C16 C 0.4943(3) 1.1534(4) 0.41560(16) 0.0448(7) Uani 1 1 d .
H16 H 0.5858 1.1493 0.3957 0.054 Uiso 1 1 calc R
N21 N -0.0308(2) 0.8476(2) 0.32652(9) 0.0206(4) Uani 1 1 d .
N22 N 0.1129(2) 0.9077(2) 0.34147(9) 0.0205(4) Uani 1 1 d .
C23 C 0.1001(3) 1.0030(2) 0.38882(10) 0.0201(4) Uani 1 1 d .
C24 C -0.0527(3) 1.0049(3) 0.40384(11) 0.0231(4) Uani 1 1 d .
H24 H -0.0921 1.0633 0.4354 0.028 Uiso 1 1 calc R
C25 C -0.1329(3) 0.9041(3) 0.36295(11) 0.0248(5) Uani 1 1 d .
H25 H -0.2401 0.8788 0.3607 0.030 Uiso 1 1 calc R
C26 C -0.0598(3) 0.7409(2) 0.27408(11) 0.0232(4) Uani 1 1 d .
H26A H -0.1565 0.6818 0.2774 0.028 Uiso 1 1 calc R
H26B H 0.0269 0.6657 0.2751 0.028 Uiso 1 1 calc R
C31 C -0.0751(3) 0.8282(2) 0.21366(10) 0.0199(4) Uani 1 1 d .
C32 C 0.0534(3) 0.8454(2) 0.18197(10) 0.0206(4) Uani 1 1 d .
H32 H 0.1487 0.7963 0.1970 0.025 Uiso 1 1 calc R
C33 C 0.0439(3) 0.9336(2) 0.12855(10) 0.0212(4) Uani 1 1 d .
H33 H 0.1321 0.9459 0.1071 0.025 Uiso 1 1 calc R
C34 C -0.0966(3) 1.0039(3) 0.10685(10) 0.0216(4) Uani 1 1 d .
C35 C -0.2280(3) 0.9850(3) 0.13766(11) 0.0240(5) Uani 1 1 d .
H35 H -0.3238 1.0324 0.1222 0.029 Uiso 1 1 calc R
C36 C -0.2169(3) 0.8964(3) 0.19092(11) 0.0233(5) Uani 1 1 d .
H36 H -0.3055 0.8819 0.2120 0.028 Uiso 1 1 calc R
C37 C -0.1074(3) 1.1008(3) 0.05273(11) 0.0247(5) Uani 1 1 d .
N38 N -0.1178(2) 1.1797(3) 0.00995(9) 0.0301(5) Uani 1 1 d .
O1 O 0.5338(2) 0.7106(2) 0.34262(10) 0.0422(5) Uani 1 1 d .
O2 O 0.4510(3) 0.6629(3) 0.24705(10) 0.0449(5) Uani 1 1 d .
O3 O 0.3812(2) 1.0093(2) 0.20284(9) 0.0367(4) Uani 1 1 d .
N1 N 0.5345(2) 0.6281(2) 0.29532(11) 0.0294(5) Uani 1 1 d .

loop_
_atom_site_aniso_label
_atom_site_aniso_U_11
_atom_site_aniso_U_22
_atom_site_aniso_U_33
_atom_site_aniso_U_23
_atom_site_aniso_U_13
_atom_site_aniso_U_12
Ag1 0.03026(12) 0.03171(12) 0.03826(13) -0.00234(8) 0.01458(8) 0.00335(8)
N11 0.0223(10) 0.0295(11) 0.0382(12) -0.0014(9) 0.0027(9) 0.0002(8)
C12 0.0234(11) 0.0198(10) 0.0259(11) 0.0047(9) 0.0010(9) 0.0016(8)
C13 0.0323(13) 0.0321(13) 0.0237(12) 0.0006(10) 0.0020(10) -0.0007(10)
C14 0.0449(16) 0.0482(17) 0.0327(15) -0.0069(13) -0.0089(12) -0.0050(14)
C15 0.0297(14) 0.059(2) 0.063(2) -0.0154(17) -0.0109(14) -0.0079(14)
C16 0.0229(13) 0.0506(18) 0.060(2) -0.0108(15) 0.0023(12) -0.0037(12)
N21 0.0235(9) 0.0160(8) 0.0232(9) 0.0018(7) 0.0065(7) -0.0031(7)
N22 0.0226(9) 0.0163(8) 0.0231(9) 0.0040(7) 0.0052(7) 0.0000(7)
C23 0.0244(11) 0.0153(9) 0.0211(11) 0.0053(8) 0.0045(8) 0.0003(8)
C24 0.0268(11) 0.0204(10) 0.0235(11) 0.0013(9) 0.0091(9) -0.0003(9)
C25 0.0249(11) 0.0235(11) 0.0274(12) 0.0025(9) 0.0092(9) -0.0032(9)
C26 0.0302(12) 0.0134(9) 0.0266(12) 0.0006(8) 0.0064(9) -0.0023(9)
C31 0.0265(11) 0.0116(9) 0.0221(11) -0.0030(8) 0.0051(8) -0.0021(8)
C32 0.0233(11) 0.0164(10) 0.0220(11) -0.0049(8) 0.0028(8) 0.0007(8)
C33 0.0238(11) 0.0211(10) 0.0195(10) -0.0062(8) 0.0063(8) -0.0010(8)
C34 0.0277(11) 0.0198(10) 0.0178(10) -0.0048(8) 0.0046(9) 0.0003(9)
C35 0.0243(11) 0.0226(11) 0.0251(11) -0.0031(9) 0.0035(9) 0.0047(9)
C36 0.0241(11) 0.0197(10) 0.0272(12) -0.0022(8) 0.0077(9) 0.0000(8)
C37 0.0265(11) 0.0257(11) 0.0223(11) -0.0055(9) 0.0044(9) 0.0036(9)
N38 0.0329(11) 0.0351(11) 0.0229(10) 0.0021(9) 0.0064(8) 0.0055(9)
O1 0.0316(10) 0.0368(10) 0.0601(13) -0.0219(10) 0.0133(9) -0.0052(8)
O2 0.0482(12) 0.0454(12) 0.0445(12) 0.0152(10) 0.0198(10) 0.0176(10)
O3 0.0337(10) 0.0313(10) 0.0460(11) 0.0024(8) 0.0081(8) -0.0111(8)
N1 0.0222(10) 0.0219(10) 0.0475(14) -0.0023(9) 0.0176(9) -0.0042(8)

loop_
_atom_type_symbol
_atom_type_description
_atom_type_scat_dispersion_real
_atom_type_scat_dispersion_imag
_atom_type_scat_source
C C 0.0033 0.0016 'International Tables Vol C Tables 4.2.6.8 and 6.1.1.4'
H H 0.0000 0.0000 'International Tables Vol C Tables 4.2.6.8 and 6.1.1.4'
N N 0.0061 0.0033 'International Tables Vol C Tables 4.2.6.8 and 6.1.1.4'
Ag Ag -0.8971 1.1015 'International Tables Vol C Tables 4.2.6.8 and 6.1.1.4'
O O 0.0106 0.0060 'International Tables Vol C Tables 4.2.6.8 and 6.1.1.4'

loop_
_geom_angle_atom_site_label_1
_geom_angle_atom_site_label_2
_geom_angle_atom_site_label_3
_geom_angle
_geom_angle_site_symmetry_1
_geom_angle_site_symmetry_3
N11 Ag1 N22 72.07(7) . .
N11 Ag1 O3 123.97(7) . .
N22 Ag1 O3 123.10(7) . .
N11 Ag1 O1 99.61(7) . .
N22 Ag1 O1 113.27(7) . .
O3 Ag1 O1 115.77(7) . .
C16 N11 C12 117.6(2) . .
C16 N11 Ag1 126.11(19) . .
C12 N11 Ag1 116.16(16) . .
N11 C12 C13 122.5(2) . .
N11 C12 C23 116.7(2) . .
C13 C12 C23 120.8(2) . .
C14 C13 C12 118.7(3) . .
C14 C13 H13 120.6 . .
C12 C13 H13 120.6 . .
C15 C14 C13 118.8(3) . .
C15 C14 H14 120.6 . .
C13 C14 H14 120.6 . .
C16 C15 C14 119.1(3) . .
C16 C15 H15 120.4 . .
C14 C15 H15 120.4 . .
N11 C16 C15 123.3(3) . .
N11 C16 H16 118.4 . .
C15 C16 H16 118.4 . .
C25 N21 N22 111.69(18) . .
C25 N21 C26 128.6(2) . .
N22 N21 C26 119.68(18) . .
C23 N22 N21 105.22(18) . .
C23 N22 Ag1 114.62(14) . .
N21 N22 Ag1 139.49(14) . .
N22 C23 C24 111.0(2) . .
N22 C23 C12 119.8(2) . .
C24 C23 C12 129.2(2) . .
C25 C24 C23 105.0(2) . .
C25 C24 H24 127.5 . .
C23 C24 H24 127.5 . .
N21 C25 C24 107.2(2) . .
N21 C25 H25 126.4 . .
C24 C25 H25 126.4 . .
N21 C26 C31 111.21(17) . .
N21 C26 H26A 109.4 . .
C31 C26 H26A 109.4 . .
N21 C26 H26B 109.4 . .
C31 C26 H26B 109.4 . .
H26A C26 H26B 108.0 . .
C32 C31 C36 120.1(2) . .
C32 C31 C26 119.8(2) . .
C36 C31 C26 120.0(2) . .
C33 C32 C31 120.5(2) . .
C33 C32 H32 119.7 . .
C31 C32 H32 119.7 . .
C32 C33 C34 119.1(2) . .
C32 C33 H33 120.4 . .
C34 C33 H33 120.4 . .
C33 C34 C35 120.9(2) . .
C33 C34 C37 120.0(2) . .
C35 C34 C37 119.1(2) . .
C36 C35 C34 119.3(2) . .
C36 C35 H35 120.3 . .
C34 C35 H35 120.3 . .
C35 C36 C31 120.0(2) . .
C35 C36 H36 120.0 . .
C31 C36 H36 120.0 . .
N38 C37 C34 178.9(3) . .
N1 O1 Ag1 100.56(17) . .
N1 O3 Ag1 111.36(16) 2_655 .
O2 N1 O3 120.1(2) . 2_645
O2 N1 O1 120.3(2) . .
O3 N1 O1 119.6(2) 2_645 .

loop_
_geom_bond_atom_site_label_1
_geom_bond_atom_site_label_2
_geom_bond_distance
_geom_bond_site_symmetry_2
Ag1 N11 2.337(2) .
Ag1 N22 2.3401(19) .
Ag1 O3 2.357(2) .
Ag1 O1 2.472(2) .
N11 C16 1.341(3) .
N11 C12 1.347(3) .
C12 C13 1.390(3) .
C12 C23 1.476(3) .
C13 C14 1.388(4) .
C13 H13 0.9500 .
C14 C15 1.378(5) .
C14 H14 0.9500 .
C15 C16 1.375(5) .
C15 H15 0.9500 .
C16 H16 0.9500 .
N21 C25 1.351(3) .
N21 N22 1.352(3) .
N21 C26 1.467(3) .
N22 C23 1.336(3) .
C23 C24 1.402(3) .
C24 C25 1.374(3) .
C24 H24 0.9500 .
C25 H25 0.9500 .
C26 C31 1.512(3) .
C26 H26A 0.9900 .
C26 H26B 0.9900 .
C31 C32 1.389(3) .
C31 C36 1.398(3) .
C32 C33 1.388(3) .
C32 H32 0.9500 .
C33 C34 1.391(3) .
C33 H33 0.9500 .
C34 C35 1.401(3) .
C34 C37 1.442(3) .
C35 C36 1.386(3) .
C35 H35 0.9500 .
C36 H36 0.9500 .
C37 N38 1.151(3) .
O1 N1 1.255(3) .
O2 N1 1.243(3) .
O3 N1 1.254(3) 2_655
N1 O3 1.254(3) 2_645

loop_
_geom_torsion_atom_site_label_1
_geom_torsion_atom_site_label_2
_geom_torsion_atom_site_label_3
_geom_torsion_atom_site_label_4
_geom_torsion
_geom_torsion_site_symmetry_4
N22 Ag1 N11 C16 175.1(3) .
O3 Ag1 N11 C16 -66.6(3) .
O1 Ag1 N11 C16 63.7(2) .
N22 Ag1 N11 C12 -0.08(16) .
O3 Ag1 N11 C12 118.21(17) .
O1 Ag1 N11 C12 -111.57(17) .
C16 N11 C12 C13 0.4(4) .
Ag1 N11 C12 C13 176.05(18) .
C16 N11 C12 C23 -180.0(2) .
Ag1 N11 C12 C23 -4.3(3) .
N11 C12 C13 C14 -1.2(4) .
C23 C12 C13 C14 179.2(2) .
C12 C13 C14 C15 1.2(4) .
C13 C14 C15 C16 -0.4(5) .
C12 N11 C16 C15 0.4(5) .
Ag1 N11 C16 C15 -174.8(3) .
C14 C15 C16 N11 -0.4(6) .
C25 N21 N22 C23 0.6(2) .
C26 N21 N22 C23 177.79(18) .
C25 N21 N22 Ag1 -168.87(17) .
C26 N21 N22 Ag1 8.3(3) .
N11 Ag1 N22 C23 4.84(15) .
O3 Ag1 N22 C23 -114.50(15) .
O1 Ag1 N22 C23 97.81(15) .
N11 Ag1 N22 N21 173.6(2) .
O3 Ag1 N22 N21 54.3(2) .
O1 Ag1 N22 N21 -93.4(2) .
N21 N22 C23 C24 -0.6(2) .
Ag1 N22 C23 C24 171.91(14) .
N21 N22 C23 C12 178.43(18) .
Ag1 N22 C23 C12 -9.1(2) .
N11 C12 C23 N22 9.2(3) .
C13 C12 C23 N22 -171.1(2) .
N11 C12 C23 C24 -172.0(2) .
C13 C12 C23 C24 7.7(4) .
N22 C23 C24 C25 0.4(3) .
C12 C23 C24 C25 -178.5(2) .
N22 N21 C25 C24 -0.4(3) .
C26 N21 C25 C24 -177.3(2) .
C23 C24 C25 N21 0.0(2) .
C25 N21 C26 C31 99.2(3) .
N22 N21 C26 C31 -77.5(2) .
N21 C26 C31 C32 95.1(2) .
N21 C26 C31 C36 -82.6(2) .
C36 C31 C32 C33 1.9(3) .
C26 C31 C32 C33 -175.81(19) .
C31 C32 C33 C34 -0.5(3) .
C32 C33 C34 C35 -0.9(3) .
C32 C33 C34 C37 177.7(2) .
C33 C34 C35 C36 0.8(3) .
C37 C34 C35 C36 -177.8(2) .
C34 C35 C36 C31 0.6(3) .
C32 C31 C36 C35 -1.9(3) .
C26 C31 C36 C35 175.7(2) .
C33 C34 C37 N38 -146(15) .
C35 C34 C37 N38 32(15) .
N11 Ag1 O1 N1 -176.34(14) .
N22 Ag1 O1 N1 109.15(14) .
O3 Ag1 O1 N1 -41.03(16) .
N11 Ag1 O3 N1 27.90(19) 2_655
N22 Ag1 O3 N1 117.67(15) 2_655
O1 Ag1 O3 N1 -95.38(16) 2_655
Ag1 O1 N1 O2 -2.5(2) .
Ag1 O1 N1 O3 178.30(18) 2_645
